data_4517792
loop_
_publ_author_name
'Yang, Zhiwen'
'Zhan, Yingying'
'Qiu, Zhipeng'
'Zeng, Jiajie'
'Guo, Jingjing'
'Hu, Sheng'
'Zhao, Zujin'
'Li, Xianwei'
'Ji, Shaomin'
'Huo, Yanping'
'Su, Shi-Jian'

_publ_section_title
;
 Stimuli-Responsive Aggregation-Induced Delayed Fluorescence Emitters
 Featuring the Asymmetric D-A Structure with a Novel Diarylketone Acceptor
 Toward Efficient OLEDs with Negligible Efficiency Roll-Off.
;
_journal_name_full 'ACS applied materials &amp; interfaces'
_journal_paper_doi 10.1021/acsami.0c07612
_journal_year 2020
_chemical_formula_moiety 'C32 H21 N3 O S'
_chemical_formula_sum 'C32 H21 N3 O S'
_chemical_formula_weight 495.58
_space_group_crystal_system monoclinic
_space_group_IT_number 14
_space_group_name_Hall '-P 2yn'
_space_group_name_H-M_alt 'P 1 21/n 1'
_atom_sites_solution_hydrogens geom
_atom_sites_solution_primary direct
_audit_creation_date 2019-06-13
_audit_creation_method
;
Olex2 1.2
(compiled 2018.05.29 svn.r3508 for OlexSys, GUI svn.r5506)
;
_cell_angle_alpha 90
_cell_angle_beta 111.301(8)
_cell_angle_gamma 90
_cell_formula_units_Z 4
_cell_length_a 14.4002(10)
_cell_length_b 9.7533(5)
_cell_length_c 18.1436(12)
_cell_measurement_reflns_used 3810
_cell_measurement_temperature 99.99(10)
_cell_measurement_theta_max 28.6630
_cell_measurement_theta_min 2.4360
_cell_volume 2374.2(3)
_computing_cell_refinement 'CrysAlisPro 1.171.38.43f (Rigaku OD, 2015)'
_computing_data_collection 'CrysAlisPro 1.171.38.43f (Rigaku OD, 2015)'
_computing_data_reduction 'CrysAlisPro 1.171.38.43f (Rigaku OD, 2015)'
_computing_molecular_graphics 'Olex2 (Dolomanov et al., 2009)'
_computing_publication_material 'Olex2 (Dolomanov et al., 2009)'
_computing_structure_refinement 'ShelXL (Sheldrick, 2015)'
_computing_structure_solution 'ShelXS (Sheldrick, 2008)'
_diffrn_ambient_environment N~2~
_diffrn_ambient_temperature 99.99(10)
_diffrn_detector 'CCD plate'
_diffrn_detector_area_resol_mean 5.2684
_diffrn_detector_type AtlasS2
_diffrn_measured_fraction_theta_full 1.000
_diffrn_measured_fraction_theta_max 1.000
_diffrn_measurement_details
;
List of Runs (angles in degrees, time in seconds):

  # Type    Start    End  Width  t~exp~   \w     \q     \k     \f   Frames
--------------------------------------------------------------------------
  1  \w      2.00  88.00   1.00    8.00    --   11.74  77.00-180.00   86
  2  \w      1.00  31.00   1.00    8.00    --   11.74  77.00 -90.00   30
  3  \w    -21.00  65.00   1.00    8.00    --   11.74  77.00  90.00   86
;
_diffrn_measurement_device 'four-circle diffractometer'
_diffrn_measurement_device_type 'SuperNova, Dual, Cu at zero, AtlasS2'
_diffrn_measurement_method '\w scans'
_diffrn_orient_matrix_type 'CrysAlisPro convention (1999,Acta A55,543-557)'
_diffrn_orient_matrix_UB_11 -0.0372658000
_diffrn_orient_matrix_UB_12 -0.0050040000
_diffrn_orient_matrix_UB_13 -0.0383410000
_diffrn_orient_matrix_UB_21 -0.0294430000
_diffrn_orient_matrix_UB_22 -0.0407837000
_diffrn_orient_matrix_UB_23 0.0153262000
_diffrn_orient_matrix_UB_31 -0.0232797000
_diffrn_orient_matrix_UB_32 0.0600338000
_diffrn_orient_matrix_UB_33 0.0073304000
_diffrn_radiation_monochromator mirror
_diffrn_radiation_probe x-ray
_diffrn_radiation_type MoK\a
_diffrn_radiation_wavelength 0.71073
_diffrn_reflns_av_R_equivalents 0.0353
_diffrn_reflns_av_unetI/netI 0.0505
_diffrn_reflns_Laue_measured_fraction_full 1.000
_diffrn_reflns_Laue_measured_fraction_max 1.000
_diffrn_reflns_limit_h_max 17
_diffrn_reflns_limit_h_min -12
_diffrn_reflns_limit_k_max 9
_diffrn_reflns_limit_k_min -11
_diffrn_reflns_limit_l_max 17
_diffrn_reflns_limit_l_min -21
_diffrn_reflns_number 10724
_diffrn_reflns_point_group_measured_fraction_full 1.000
_diffrn_reflns_point_group_measured_fraction_max 1.000
_diffrn_reflns_theta_full 24.999
_diffrn_reflns_theta_max 24.999
_diffrn_reflns_theta_min 2.255
_diffrn_source 'micro-focus sealed X-ray tube'
_diffrn_source_type 'SuperNova (Mo) X-ray Source'
_exptl_absorpt_coefficient_mu 0.169
_exptl_absorpt_correction_T_max 1.00000
_exptl_absorpt_correction_T_min 0.91848
_exptl_absorpt_correction_type multi-scan
_exptl_absorpt_process_details
;
CrysAlisPro 1.171.38.43f (Rigaku Oxford Diffraction, 2015)
Empirical absorption correction using spherical harmonics,
 implemented in SCALE3 ABSPACK scaling algorithm.
;
_exptl_crystal_colour yellow
_exptl_crystal_colour_primary yellow
_exptl_crystal_density_diffrn 1.386
_exptl_crystal_description block
_exptl_crystal_F_000 1032
_exptl_crystal_size_max 0.13
_exptl_crystal_size_mid 0.11
_exptl_crystal_size_min 0.09
_refine_diff_density_max 0.463
_refine_diff_density_min -0.273
_refine_diff_density_rms 0.053
_refine_ls_extinction_method none
_refine_ls_goodness_of_fit_ref 1.055
_refine_ls_hydrogen_treatment constr
_refine_ls_matrix_type full
_refine_ls_number_parameters 334
_refine_ls_number_reflns 4180
_refine_ls_number_restraints 0
_refine_ls_restrained_S_all 1.055
_refine_ls_R_factor_all 0.0599
_refine_ls_R_factor_gt 0.0449
_refine_ls_shift/su_max 0.001
_refine_ls_shift/su_mean 0.000
_refine_ls_structure_factor_coef Fsqd
_refine_ls_weighting_details 'w=1/[\s^2^(Fo^2^)+(0.0393P)^2^+1.1985P] where P=(Fo^2^+2Fc^2^)/3'
_refine_ls_weighting_scheme calc
_refine_ls_wR_factor_gt 0.0977
_refine_ls_wR_factor_ref 0.1063
_reflns_Friedel_coverage 0.000
_reflns_number_gt 3371
_reflns_number_total 4180
_reflns_threshold_expression 'I > 2\s(I)'
_cod_data_source_file am0c07612_si_005.cif
_cod_data_source_block san2
_cod_database_code 4517792
_shelx_shelxl_version_number 2018/3
_shelx_space_group_comment
;
The symmetry employed for this shelxl refinement is uniquely defined
by the following loop, which should always be used as a source of
symmetry information in preference to the above space-group names.
They are only intended as comments.
;
_reflns_odcompleteness_completeness 99.94
_reflns_odcompleteness_iscentric 1
_reflns_odcompleteness_theta 26.32
_olex2_refinement_description
;
1. Fixed Uiso
 At 1.2 times of:
  All C(H) groups
2.a Aromatic/amide H refined with riding coordinates:
 C17(H17), C19(H19), C16(H16), C20(H20), C25(H25), C29(H29), C30(H30),
 C11(H11), C22(H22), C10(H10), C13(H13), C23(H23), C32(H32), C3(H3), C4(H4),
 C24(H24), C7(H7), C12(H12), C5(H5), C6(H6), C31(H31)
;
_olex2_submission_special_instructions 'No special instructions were received'
_oxdiff_exptl_absorpt_empirical_details
;
Empirical correction (ABSPACK) includes:
- Absorption correction using spherical harmonics
- Frame scaling
;
_oxdiff_exptl_absorpt_empirical_full_max 1.170
_oxdiff_exptl_absorpt_empirical_full_min 0.834

loop_
_space_group_symop_operation_xyz
'x, y, z'
'-x+1/2, y+1/2, -z+1/2'
'-x, -y, -z'
'x-1/2, -y-1/2, z-1/2'

loop_
_atom_site_label
_atom_site_type_symbol
_atom_site_fract_x
_atom_site_fract_y
_atom_site_fract_z
_atom_site_U_iso_or_equiv
_atom_site_adp_type
_atom_site_occupancy
_atom_site_site_symmetry_order
_atom_site_calc_flag
_atom_site_refinement_flags_posn
_atom_site_refinement_flags_adp
_atom_site_refinement_flags_occupancy
_atom_site_disorder_assembly
_atom_site_disorder_group
S1 S 1.05803(4) 0.71635(6) 0.73295(3) 0.02104(16) Uani 1 1 d . . . . .
O1 O 0.37117(11) 0.93483(16) 0.55511(10) 0.0285(4) Uani 1 1 d . . . . .
N1 N 0.25816(13) 0.58042(17) 0.63627(10) 0.0159(4) Uani 1 1 d . . . . .
N2 N 0.39954(13) 0.69432(17) 0.70407(10) 0.0173(4) Uani 1 1 d . . . . .
N3 N 0.84070(13) 0.80705(17) 0.69165(10) 0.0162(4) Uani 1 1 d . . . . .
C1 C 0.27780(15) 0.6653(2) 0.58213(12) 0.0149(5) Uani 1 1 d . . . . .
C15 C 0.52825(15) 0.8337(2) 0.62615(12) 0.0141(5) Uani 1 1 d . . . . .
C28 C 0.87737(15) 0.81466(19) 0.62892(13) 0.0155(5) Uani 1 1 d . . . . .
C21 C 0.90270(16) 0.8159(2) 0.77291(12) 0.0153(5) Uani 1 1 d . . . . .
C27 C 0.97720(16) 0.7831(2) 0.64169(13) 0.0179(5) Uani 1 1 d . . . . .
C8 C 0.36440(15) 0.7336(2) 0.62585(12) 0.0148(5) Uani 1 1 d . . . . .
C9 C 0.33372(15) 0.6028(2) 0.71015(12) 0.0153(5) Uani 1 1 d . . . . .
C17 C 0.68599(16) 0.9460(2) 0.65120(12) 0.0179(5) Uani 1 1 d . . . . .
H17 H 0.722730 1.025450 0.653785 0.021 Uiso 1 1 calc R . . . .
C19 C 0.67996(16) 0.7016(2) 0.66991(12) 0.0171(5) Uani 1 1 d . . . . .
H19 H 0.712445 0.617718 0.683467 0.021 Uiso 1 1 calc R . . . .
C18 C 0.73424(16) 0.8197(2) 0.67132(12) 0.0160(5) Uani 1 1 d . . . . .
C26 C 1.00561(16) 0.7895(2) 0.79772(13) 0.0169(5) Uani 1 1 d . . . . .
C16 C 0.58323(16) 0.9524(2) 0.62737(12) 0.0175(5) Uani 1 1 d . . . . .
H16 H 0.550680 1.035857 0.612135 0.021 Uiso 1 1 calc R . . . .
C20 C 0.57737(16) 0.7085(2) 0.64832(12) 0.0160(5) Uani 1 1 d . . . . .
H20 H 0.541221 0.629613 0.648602 0.019 Uiso 1 1 calc R . . . .
C25 C 1.06640(17) 0.8048(2) 0.87672(13) 0.0203(5) Uani 1 1 d . . . . .
H25 H 1.134884 0.792827 0.891814 0.024 Uiso 1 1 calc R . . . .
C14 C 0.41687(16) 0.8417(2) 0.59819(12) 0.0166(5) Uani 1 1 d . . . . .
C29 C 0.81418(16) 0.8478(2) 0.55188(13) 0.0180(5) Uani 1 1 d . . . . .
H29 H 0.747752 0.868912 0.542008 0.022 Uiso 1 1 calc R . . . .
C30 C 0.84946(17) 0.8497(2) 0.48987(13) 0.0201(5) Uani 1 1 d . . . . .
H30 H 0.806024 0.869730 0.438879 0.024 Uiso 1 1 calc R . . . .
C11 C 0.24991(17) 0.4499(2) 0.76812(13) 0.0229(5) Uani 1 1 d . . . . .
H11 H 0.245375 0.405739 0.812131 0.028 Uiso 1 1 calc R . . . .
C22 C 0.86330(16) 0.8467(2) 0.83064(13) 0.0175(5) Uani 1 1 d . . . . .
H22 H 0.795142 0.861584 0.815742 0.021 Uiso 1 1 calc R . . . .
C10 C 0.32727(16) 0.5362(2) 0.77683(13) 0.0185(5) Uani 1 1 d . . . . .
H10 H 0.375632 0.551171 0.826607 0.022 Uiso 1 1 calc R . . . .
C13 C 0.18024(16) 0.4909(2) 0.62764(13) 0.0191(5) Uani 1 1 d . . . . .
H13 H 0.131576 0.475302 0.578085 0.023 Uiso 1 1 calc R . . . .
C2 C 0.21468(16) 0.6644(2) 0.49664(13) 0.0181(5) Uani 1 1 d . . . . .
C23 C 0.92397(17) 0.8556(2) 0.91018(13) 0.0210(5) Uani 1 1 d . . . . .
H23 H 0.895881 0.873576 0.947928 0.025 Uiso 1 1 calc R . . . .
C32 C 1.01203(17) 0.7900(2) 0.57973(13) 0.0213(5) Uani 1 1 d . . . . .
H32 H 1.078993 0.772893 0.589518 0.026 Uiso 1 1 calc R . . . .
C3 C 0.17469(16) 0.7865(2) 0.45712(14) 0.0211(5) Uani 1 1 d . . . . .
H3 H 0.187998 0.869082 0.484639 0.025 Uiso 1 1 calc R . . . .
C4 C 0.11617(17) 0.7855(2) 0.37836(13) 0.0223(5) Uani 1 1 d . . . . .
H4 H 0.090436 0.867228 0.352654 0.027 Uiso 1 1 calc R . . . .
C24 C 1.02628(17) 0.8377(2) 0.93335(14) 0.0239(5) Uani 1 1 d . . . . .
H24 H 1.067357 0.847595 0.986132 0.029 Uiso 1 1 calc R . . . .
C7 C 0.19491(16) 0.5415(2) 0.45425(13) 0.0204(5) Uani 1 1 d . . . . .
H7 H 0.221446 0.459690 0.479392 0.024 Uiso 1 1 calc R . . . .
C12 C 0.17599(17) 0.4266(2) 0.69221(13) 0.0221(5) Uani 1 1 d . . . . .
H12 H 0.123944 0.366280 0.686918 0.027 Uiso 1 1 calc R . . . .
C5 C 0.09504(17) 0.6617(2) 0.33652(14) 0.0239(5) Uani 1 1 d . . . . .
H5 H 0.053885 0.660791 0.283410 0.029 Uiso 1 1 calc R . . . .
C6 C 0.13523(17) 0.5419(2) 0.37408(13) 0.0224(5) Uani 1 1 d . . . . .
H6 H 0.122596 0.460060 0.345856 0.027 Uiso 1 1 calc R . . . .
C31 C 0.94874(17) 0.8221(2) 0.50348(14) 0.0233(5) Uani 1 1 d . . . . .
H31 H 0.972539 0.824931 0.462227 0.028 Uiso 1 1 calc R . . . .

loop_
_atom_site_aniso_label
_atom_site_aniso_U_11
_atom_site_aniso_U_22
_atom_site_aniso_U_33
_atom_site_aniso_U_23
_atom_site_aniso_U_13
_atom_site_aniso_U_12
S1 0.0141(3) 0.0256(3) 0.0223(3) 0.0009(2) 0.0054(2) 0.0047(2)
O1 0.0154(9) 0.0258(9) 0.0387(10) 0.0125(8) 0.0032(8) 0.0012(7)
N1 0.0155(10) 0.0159(9) 0.0157(9) 0.0004(8) 0.0049(8) 0.0017(7)
N2 0.0170(10) 0.0175(9) 0.0176(10) -0.0011(8) 0.0062(8) 0.0004(8)
N3 0.0115(9) 0.0191(9) 0.0173(9) 0.0003(8) 0.0044(8) -0.0002(7)
C1 0.0161(12) 0.0123(10) 0.0175(11) 0.0017(9) 0.0073(9) 0.0025(9)
C15 0.0145(11) 0.0170(10) 0.0107(10) -0.0012(9) 0.0046(9) -0.0009(9)
C28 0.0153(12) 0.0105(10) 0.0211(12) -0.0003(9) 0.0071(10) -0.0007(8)
C21 0.0143(11) 0.0106(10) 0.0190(11) 0.0009(9) 0.0038(10) -0.0013(8)
C27 0.0153(12) 0.0148(10) 0.0218(12) -0.0026(9) 0.0047(10) -0.0018(9)
C8 0.0127(11) 0.0137(10) 0.0183(11) -0.0005(9) 0.0060(9) 0.0048(9)
C9 0.0135(11) 0.0130(10) 0.0183(11) -0.0024(9) 0.0044(9) 0.0024(9)
C17 0.0186(12) 0.0139(10) 0.0217(12) -0.0014(9) 0.0082(10) -0.0034(9)
C19 0.0177(12) 0.0143(10) 0.0184(11) 0.0010(9) 0.0054(10) 0.0016(9)
C18 0.0125(11) 0.0218(11) 0.0138(11) -0.0021(9) 0.0048(9) 0.0001(9)
C26 0.0154(12) 0.0144(10) 0.0208(12) 0.0017(9) 0.0066(10) -0.0007(9)
C16 0.0167(12) 0.0151(10) 0.0195(11) 0.0027(9) 0.0051(10) 0.0020(9)
C20 0.0163(12) 0.0168(11) 0.0147(11) -0.0017(9) 0.0052(9) -0.0035(9)
C25 0.0134(12) 0.0202(12) 0.0238(12) 0.0033(10) 0.0023(10) -0.0009(9)
C14 0.0147(12) 0.0176(11) 0.0150(11) -0.0024(10) 0.0025(9) -0.0001(9)
C29 0.0146(12) 0.0151(11) 0.0232(12) 0.0001(9) 0.0057(10) -0.0009(9)
C30 0.0214(13) 0.0181(11) 0.0192(12) 0.0006(9) 0.0056(10) -0.0016(9)
C11 0.0237(13) 0.0223(12) 0.0242(13) 0.0065(10) 0.0103(11) 0.0030(10)
C22 0.0165(12) 0.0136(10) 0.0222(12) 0.0014(9) 0.0069(10) 0.0011(9)
C10 0.0182(12) 0.0195(11) 0.0170(11) 0.0017(9) 0.0053(10) 0.0041(9)
C13 0.0160(12) 0.0166(11) 0.0226(12) -0.0033(10) 0.0045(10) -0.0028(9)
C2 0.0149(12) 0.0230(11) 0.0187(12) 0.0001(10) 0.0088(10) -0.0018(9)
C23 0.0234(13) 0.0203(11) 0.0209(12) 0.0003(10) 0.0100(11) 0.0010(10)
C32 0.0149(12) 0.0232(12) 0.0279(13) -0.0003(10) 0.0104(11) 0.0014(9)
C3 0.0174(12) 0.0187(11) 0.0280(13) -0.0011(10) 0.0093(11) 0.0003(9)
C4 0.0217(13) 0.0213(11) 0.0265(13) 0.0080(10) 0.0117(11) 0.0036(10)
C24 0.0234(13) 0.0253(12) 0.0188(12) 0.0011(10) 0.0026(11) -0.0027(10)
C7 0.0197(12) 0.0184(11) 0.0220(12) 0.0014(10) 0.0063(10) -0.0012(9)
C12 0.0200(13) 0.0187(11) 0.0277(13) 0.0013(10) 0.0088(11) -0.0018(9)
C5 0.0201(13) 0.0336(13) 0.0176(12) 0.0029(11) 0.0061(10) -0.0007(11)
C6 0.0223(13) 0.0220(12) 0.0256(13) -0.0067(10) 0.0118(11) -0.0051(10)
C31 0.0261(14) 0.0246(12) 0.0235(13) -0.0006(10) 0.0142(11) -0.0026(10)

loop_
_atom_type_symbol
_atom_type_description
_atom_type_scat_dispersion_real
_atom_type_scat_dispersion_imag
_atom_type_scat_source
C C 0.0033 0.0016 'International Tables Vol C Tables 4.2.6.8 and 6.1.1.4'
H H 0.0000 0.0000 'International Tables Vol C Tables 4.2.6.8 and 6.1.1.4'
N N 0.0061 0.0033 'International Tables Vol C Tables 4.2.6.8 and 6.1.1.4'
O O 0.0106 0.0060 'International Tables Vol C Tables 4.2.6.8 and 6.1.1.4'
S S 0.1246 0.1234 'International Tables Vol C Tables 4.2.6.8 and 6.1.1.4'

loop_
_geom_angle_atom_site_label_1
_geom_angle_atom_site_label_2
_geom_angle_atom_site_label_3
_geom_angle
_geom_angle_site_symmetry_1
_geom_angle_site_symmetry_3
_geom_angle_publ_flag
C26 S1 C27 100.36(10) . . ?
C1 N1 C9 107.24(16) . . ?
C13 N1 C1 131.30(18) . . ?
C13 N1 C9 121.41(18) . . ?
C9 N2 C8 105.37(17) . . ?
C28 N3 C18 117.36(17) . . ?
C21 N3 C28 123.48(17) . . ?
C21 N3 C18 117.87(17) . . ?
N1 C1 C2 122.01(18) . . ?
C8 C1 N1 104.74(17) . . ?
C8 C1 C2 133.2(2) . . ?
C16 C15 C14 119.53(18) . . ?
C20 C15 C16 119.7(2) . . ?
C20 C15 C14 120.75(19) . . ?
C27 C28 N3 120.84(19) . . ?
C29 C28 N3 121.06(19) . . ?
C29 C28 C27 118.0(2) . . ?
C26 C21 N3 120.82(19) . . ?
C22 C21 N3 121.25(19) . . ?
C22 C21 C26 117.90(19) . . ?
C28 C27 S1 121.45(17) . . ?
C32 C27 S1 117.90(17) . . ?
C32 C27 C28 120.3(2) . . ?
N2 C8 C1 112.00(19) . . ?
N2 C8 C14 120.25(18) . . ?
C1 C8 C14 127.71(19) . . ?
N1 C9 C10 118.67(19) . . ?
N2 C9 N1 110.63(18) . . ?
N2 C9 C10 130.59(19) . . ?
C18 C17 H17 120.1 . . ?
C16 C17 H17 120.1 . . ?
C16 C17 C18 119.71(19) . . ?
C18 C19 H19 120.0 . . ?
C20 C19 H19 120.0 . . ?
C20 C19 C18 120.04(19) . . ?
C17 C18 N3 121.54(19) . . ?
C19 C18 N3 118.15(18) . . ?
C19 C18 C17 120.3(2) . . ?
C21 C26 S1 121.13(16) . . ?
C25 C26 S1 117.99(17) . . ?
C25 C26 C21 120.4(2) . . ?
C15 C16 H16 119.9 . . ?
C17 C16 C15 120.18(19) . . ?
C17 C16 H16 119.9 . . ?
C15 C20 H20 120.0 . . ?
C19 C20 C15 120.05(19) . . ?
C19 C20 H20 120.0 . . ?
C26 C25 H25 119.6 . . ?
C24 C25 C26 120.9(2) . . ?
C24 C25 H25 119.6 . . ?
O1 C14 C15 121.09(19) . . ?
O1 C14 C8 121.40(19) . . ?
C8 C14 C15 117.50(17) . . ?
C28 C29 H29 119.5 . . ?
C30 C29 C28 120.9(2) . . ?
C30 C29 H29 119.5 . . ?
C29 C30 H30 119.7 . . ?
C31 C30 C29 120.6(2) . . ?
C31 C30 H30 119.7 . . ?
C10 C11 H11 119.8 . . ?
C10 C11 C12 120.4(2) . . ?
C12 C11 H11 119.8 . . ?
C21 C22 H22 119.4 . . ?
C23 C22 C21 121.3(2) . . ?
C23 C22 H22 119.4 . . ?
C9 C10 H10 120.2 . . ?
C11 C10 C9 119.6(2) . . ?
C11 C10 H10 120.2 . . ?
N1 C13 H13 120.5 . . ?
C12 C13 N1 119.0(2) . . ?
C12 C13 H13 120.5 . . ?
C3 C2 C1 120.73(19) . . ?
C7 C2 C1 120.33(19) . . ?
C7 C2 C3 118.9(2) . . ?
C22 C23 H23 119.9 . . ?
C24 C23 C22 120.2(2) . . ?
C24 C23 H23 119.9 . . ?
C27 C32 H32 119.4 . . ?
C31 C32 C27 121.2(2) . . ?
C31 C32 H32 119.4 . . ?
C2 C3 H3 119.7 . . ?
C4 C3 C2 120.7(2) . . ?
C4 C3 H3 119.7 . . ?
C3 C4 H4 119.9 . . ?
C3 C4 C5 120.2(2) . . ?
C5 C4 H4 119.9 . . ?
C25 C24 C23 119.1(2) . . ?
C25 C24 H24 120.4 . . ?
C23 C24 H24 120.4 . . ?
C2 C7 H7 120.1 . . ?
C6 C7 C2 119.8(2) . . ?
C6 C7 H7 120.1 . . ?
C11 C12 H12 119.6 . . ?
C13 C12 C11 120.9(2) . . ?
C13 C12 H12 119.6 . . ?
C4 C5 H5 120.1 . . ?
C6 C5 C4 119.8(2) . . ?
C6 C5 H5 120.1 . . ?
C7 C6 H6 119.7 . . ?
C5 C6 C7 120.6(2) . . ?
C5 C6 H6 119.7 . . ?
C30 C31 C32 118.9(2) . . ?
C30 C31 H31 120.6 . . ?
C32 C31 H31 120.6 . . ?

loop_
_geom_bond_atom_site_label_1
_geom_bond_atom_site_label_2
_geom_bond_distance
_geom_bond_site_symmetry_2
_geom_bond_publ_flag
S1 C27 1.766(2) . ?
S1 C26 1.762(2) . ?
O1 C14 1.223(2) . ?
N1 C1 1.390(3) . ?
N1 C9 1.403(3) . ?
N1 C13 1.385(3) . ?
N2 C8 1.377(3) . ?
N2 C9 1.336(3) . ?
N3 C28 1.420(3) . ?
N3 C21 1.422(3) . ?
N3 C18 1.446(3) . ?
C1 C8 1.382(3) . ?
C1 C2 1.486(3) . ?
C15 C16 1.398(3) . ?
C15 C20 1.395(3) . ?
C15 C14 1.498(3) . ?
C28 C27 1.405(3) . ?
C28 C29 1.401(3) . ?
C21 C26 1.407(3) . ?
C21 C22 1.393(3) . ?
C27 C32 1.389(3) . ?
C8 C14 1.487(3) . ?
C9 C10 1.405(3) . ?
C17 H17 0.9300 . ?
C17 C18 1.396(3) . ?
C17 C16 1.384(3) . ?
C19 H19 0.9300 . ?
C19 C18 1.387(3) . ?
C19 C20 1.386(3) . ?
C26 C25 1.390(3) . ?
C16 H16 0.9300 . ?
C20 H20 0.9300 . ?
C25 H25 0.9300 . ?
C25 C24 1.387(3) . ?
C29 H29 0.9300 . ?
C29 C30 1.393(3) . ?
C30 H30 0.9300 . ?
C30 C31 1.386(3) . ?
C11 H11 0.9300 . ?
C11 C10 1.359(3) . ?
C11 C12 1.420(3) . ?
C22 H22 0.9300 . ?
C22 C23 1.392(3) . ?
C10 H10 0.9300 . ?
C13 H13 0.9300 . ?
C13 C12 1.350(3) . ?
C2 C3 1.402(3) . ?
C2 C7 1.396(3) . ?
C23 H23 0.9300 . ?
C23 C24 1.388(3) . ?
C32 H32 0.9300 . ?
C32 C31 1.388(3) . ?
C3 H3 0.9300 . ?
C3 C4 1.370(3) . ?
C4 H4 0.9300 . ?
C4 C5 1.399(3) . ?
C24 H24 0.9300 . ?
C7 H7 0.9300 . ?
C7 C6 1.395(3) . ?
C12 H12 0.9300 . ?
C5 H5 0.9300 . ?
C5 C6 1.371(3) . ?
C6 H6 0.9300 . ?
C31 H31 0.9300 . ?
